data_7210260
loop_
_publ_author_name
'Luo, Yu-Hui'
'Yue, Feng-Xia'
'Yu, Xiao-Yang'
'Chen, Xin'
'Zhang, Hong'

_publ_section_title
;
 Coordination polymers of lanthanide complexes with benzene dicarboxylato
 ligands
;
_journal_issue 32
_journal_name_full CrystEngComm
_journal_page_first 6340
_journal_paper_doi 10.1039/c3ce40357b
_journal_volume 15
_journal_year 2013
_chemical_formula_moiety 'C34 H21 N2 O7 Tb'
_chemical_formula_sum 'C34 H21 N2 O7 Tb'
_chemical_formula_weight 728.46
_chemical_melting_point ?
_chemical_name_systematic
; 
 ? 
;
_space_group_IT_number 14
_symmetry_cell_setting monoclinic
_symmetry_space_group_name_Hall '-P 2ybc'
_symmetry_space_group_name_H-M 'P 1 21/c 1'
_atom_sites_solution_hydrogens geom
_atom_sites_solution_primary direct
_atom_sites_solution_secondary difmap
_audit_creation_method SHELXL-97
_cell_angle_alpha 90.00
_cell_angle_beta 107.951(3)
_cell_angle_gamma 90.00
_cell_formula_units_Z 4
_cell_length_a 11.9617(6)
_cell_length_b 12.6849(5)
_cell_length_c 19.6998(10)
_cell_measurement_reflns_used 6463
_cell_measurement_temperature 293(2)
_cell_measurement_theta_max 27.5010
_cell_measurement_theta_min 2.1735
_cell_volume 2843.6(2)
_computing_structure_refinement 'SHELXL-97 (Sheldrick, 1997)'
_computing_structure_solution 'SHELXS-97 (Sheldrick, 1990)'
_diffrn_ambient_temperature 293(2)
_diffrn_measured_fraction_theta_full 0.995
_diffrn_measured_fraction_theta_max 0.995
_diffrn_radiation_monochromator graphite
_diffrn_radiation_source 'fine-focus sealed tube'
_diffrn_radiation_type MoK\a
_diffrn_radiation_wavelength 0.71073
_diffrn_reflns_av_R_equivalents 0.0301
_diffrn_reflns_av_sigmaI/netI 0.0312
_diffrn_reflns_limit_h_max 15
_diffrn_reflns_limit_h_min -15
_diffrn_reflns_limit_k_max 16
_diffrn_reflns_limit_k_min -16
_diffrn_reflns_limit_l_max 25
_diffrn_reflns_limit_l_min -25
_diffrn_reflns_number 21744
_diffrn_reflns_theta_full 27.49
_diffrn_reflns_theta_max 27.49
_diffrn_reflns_theta_min 2.17
_exptl_absorpt_coefficient_mu 2.542
_exptl_absorpt_correction_T_max 1.0000
_exptl_absorpt_correction_T_min 0.810
_exptl_absorpt_correction_type multi-scan
_exptl_absorpt_process_details 'Sphere (Rigaku CrystalClear)'
_exptl_crystal_colour Colorless
_exptl_crystal_density_diffrn 1.702
_exptl_crystal_density_method 'not measured'
_exptl_crystal_description Prism
_exptl_crystal_F_000 1440
_exptl_crystal_size_max 0.2500
_exptl_crystal_size_mid 0.2100
_exptl_crystal_size_min 0.1800
_refine_diff_density_max 1.920
_refine_diff_density_min -1.337
_refine_diff_density_rms 0.337
_refine_ls_extinction_method none
_refine_ls_goodness_of_fit_ref 1.074
_refine_ls_hydrogen_treatment constr
_refine_ls_matrix_type full
_refine_ls_number_parameters 397
_refine_ls_number_reflns 6508
_refine_ls_number_restraints 30
_refine_ls_restrained_S_all 1.076
_refine_ls_R_factor_all 0.0445
_refine_ls_R_factor_gt 0.0352
_refine_ls_shift/su_max 0.001
_refine_ls_shift/su_mean 0.000
_refine_ls_structure_factor_coef Fsqd
_refine_ls_weighting_details 'calc w=1/[\s^2^(Fo^2^)+(0.0626P)^2^+9.0570P] where P=(Fo^2^+2Fc^2^)/3'
_refine_ls_weighting_scheme calc
_refine_ls_wR_factor_gt 0.0902
_refine_ls_wR_factor_ref 0.1212
_reflns_number_gt 5765
_reflns_number_total 6508
_reflns_threshold_expression >2sigma(I)
_cod_data_source_file c3ce40357b.txt
_cod_data_source_block 10
_cod_depositor_comments
;
The following automatic conversions were performed:

'_chemical_melting_point' value 'not measured' was changed to '?' -
the value is undefined or not given.

'_symmetry_cell_setting' value
'Monoclinic' changed to 'monoclinic' according to
/home/saulius/struct/CIF-dictionaries/cif_core.dic dictionary named
'cif_core.dic' version 2.4.2 from
2011-04-26.

'_exptl_absorpt_correction_type' value 'Multi-scan'
changed to 'multi-scan' according to
/home/saulius/struct/CIF-dictionaries/cif_core.dic dictionary named
'cif_core.dic' version 2.4.2 from 2011-04-26.

Automatic conversion script
Id: cif_fix_values 1891 2012-01-12 08:04:46Z andrius 
;
_cod_original_sg_symbol_H-M 'P 21/c'
_cod_database_code 7210260

loop_
_symmetry_equiv_pos_as_xyz
'x, y, z'
'-x, y+1/2, -z+1/2'
'-x, -y, -z'
'x, -y-1/2, z-1/2'

loop_
_atom_site_label
_atom_site_type_symbol
_atom_site_fract_x
_atom_site_fract_y
_atom_site_fract_z
_atom_site_U_iso_or_equiv
_atom_site_adp_type
_atom_site_occupancy
_atom_site_symmetry_multiplicity
_atom_site_calc_flag
_atom_site_refinement_flags
Tb1 Tb 0.507269(19) 0.602042(16) 0.568362(11) 0.02582(9) Uani 1 1 d .
C1 C 0.6323(5) 0.5057(4) 0.6965(3) 0.0335(10) Uani 1 1 d .
C2 C 0.6964(4) 0.4543(4) 0.7660(3) 0.0324(10) Uani 1 1 d .
C3 C 0.6434(5) 0.3690(4) 0.7882(3) 0.0344(10) Uani 1 1 d .
H3 H 0.5682 0.3487 0.7610 0.041 Uiso 1 1 calc R
C4 C 0.8073(4) 0.4876(4) 0.8086(3) 0.0347(10) Uani 1 1 d .
C5 C 0.8723(5) 0.5847(5) 0.7946(3) 0.0409(12) Uani 1 1 d .
C6 C 0.8200(5) 0.6909(5) 0.7989(3) 0.0455(13) Uani 1 1 d .
C7 C 0.7233(6) 0.7042(5) 0.8225(3) 0.0529(15) Uani 1 1 d .
H7 H 0.6881 0.6458 0.8360 0.063 Uiso 1 1 calc R
C8 C 0.6783(7) 0.8047(6) 0.8262(4) 0.070(2) Uani 1 1 d .
H8 H 0.6138 0.8134 0.8426 0.083 Uiso 1 1 calc R
C9 C 0.7285(8) 0.8895(7) 0.8058(5) 0.074(2) Uani 1 1 d U
H9 H 0.6967 0.9561 0.8072 0.089 Uiso 1 1 calc R
C10 C 0.8242(8) 0.8793(7) 0.7834(5) 0.070(2) Uani 1 1 d U
H10 H 0.8581 0.9390 0.7704 0.084 Uiso 1 1 calc R
C11 C 0.8733(7) 0.7784(5) 0.7794(3) 0.0592(18) Uani 1 1 d .
H11 H 0.9392 0.7711 0.7642 0.071 Uiso 1 1 calc R
C12 C 0.6332(5) 0.2293(4) 0.8744(3) 0.0345(10) Uani 1 1 d .
C13 C 0.7002(5) 0.3138(4) 0.8498(3) 0.0338(10) Uani 1 1 d .
C14 C 0.8131(5) 0.3434(4) 0.8905(3) 0.0355(11) Uani 1 1 d .
C15 C 0.8649(5) 0.4313(5) 0.8702(3) 0.0387(11) Uani 1 1 d .
H15 H 0.9391 0.4529 0.8983 0.046 Uiso 1 1 calc R
C16 C 0.8839(5) 0.2901(5) 0.9587(3) 0.0398(12) Uani 1 1 d .
C17 C 0.9625(5) 0.2028(4) 0.9527(3) 0.0363(11) Uani 1 1 d .
C18 C 1.0428(5) 0.1625(5) 1.0146(3) 0.0469(13) Uani 1 1 d .
H18 H 1.0473 0.1907 1.0589 0.056 Uiso 1 1 calc R
C19 C 1.1157(6) 0.0803(6) 1.0095(5) 0.067(2) Uani 1 1 d .
H19 H 1.1688 0.0527 1.0505 0.080 Uiso 1 1 calc R
C20 C 1.1100(7) 0.0399(6) 0.9447(4) 0.0648(18) Uani 1 1 d U
H20 H 1.1585 -0.0162 0.9420 0.078 Uiso 1 1 calc R
C21 C 1.0333(6) 0.0807(6) 0.8827(4) 0.0599(18) Uani 1 1 d .
H21 H 1.0321 0.0537 0.8386 0.072 Uiso 1 1 calc R
C22 C 0.9590(5) 0.1612(5) 0.8866(3) 0.0466(13) Uani 1 1 d .
H22 H 0.9063 0.1881 0.8451 0.056 Uiso 1 1 calc R
C23 C 0.3091(6) 0.7052(6) 0.4153(4) 0.0626(18) Uani 1 1 d .
H23 H 0.2685 0.6453 0.4216 0.075 Uiso 1 1 calc R
C24 C 0.2547(7) 0.7731(8) 0.3584(4) 0.079(2) Uani 1 1 d .
H24 H 0.1798 0.7584 0.3279 0.095 Uiso 1 1 calc R
C25 C 0.3134(7) 0.8601(7) 0.3489(4) 0.072(2) Uani 1 1 d .
H25 H 0.2787 0.9062 0.3116 0.087 Uiso 1 1 calc R
C26 C 0.4251(7) 0.8810(5) 0.3945(4) 0.0566(17) Uani 1 1 d .
C27 C 0.4751(5) 0.8088(4) 0.4491(3) 0.0403(12) Uani 1 1 d .
C28 C 0.5884(5) 0.8278(4) 0.4994(3) 0.0395(12) Uani 1 1 d .
C29 C 0.6502(6) 0.9206(5) 0.4924(4) 0.0534(16) Uani 1 1 d .
C30 C 0.5962(7) 0.9925(7) 0.4364(4) 0.070(2) Uani 1 1 d U
H30 H 0.6360 1.0539 0.4321 0.084 Uiso 1 1 calc R
C31 C 0.4916(7) 0.9749(7) 0.3904(4) 0.069(2) Uani 1 1 d U
H31 H 0.4598 1.0239 0.3546 0.083 Uiso 1 1 calc R
C32 C 0.7607(7) 0.9363(5) 0.5423(4) 0.0637(19) Uani 1 1 d .
H32 H 0.8037 0.9964 0.5396 0.076 Uiso 1 1 calc R
C33 C 0.8056(6) 0.8648(6) 0.5945(4) 0.0599(17) Uani 1 1 d .
H33 H 0.8794 0.8749 0.6275 0.072 Uiso 1 1 calc R
C34 C 0.7390(6) 0.7751(5) 0.5982(3) 0.0488(14) Uani 1 1 d .
H34 H 0.7701 0.7264 0.6344 0.059 Uiso 1 1 calc R
N1 N 0.4146(4) 0.7222(4) 0.4603(2) 0.0427(11) Uani 1 1 d .
N2 N 0.6339(4) 0.7570(3) 0.5524(2) 0.0377(9) Uani 1 1 d .
O1 O 0.5251(3) 0.4862(3) 0.6682(2) 0.0489(10) Uani 1 1 d .
O2 O 0.6880(3) 0.5656(3) 0.66712(19) 0.0396(8) Uani 1 1 d .
O3 O 0.9675(4) 0.5727(4) 0.7860(3) 0.0599(12) Uani 1 1 d .
O4 O 0.6858(3) 0.1590(3) 0.9174(2) 0.0431(9) Uani 1 1 d .
O5 O 0.5225(4) 0.2360(3) 0.8530(2) 0.0519(11) Uani 1 1 d .
O6 O 0.8815(5) 0.3247(4) 1.0160(2) 0.0656(14) Uani 1 1 d .
O7 O 0.6036(3) 0.5270(3) 0.49783(19) 0.0345(8) Uani 1 1 d .

loop_
_atom_site_aniso_label
_atom_site_aniso_U_11
_atom_site_aniso_U_22
_atom_site_aniso_U_33
_atom_site_aniso_U_23
_atom_site_aniso_U_13
_atom_site_aniso_U_12
Tb1 0.03186(14) 0.02198(14) 0.02244(13) -0.00066(7) 0.00667(9) -0.00388(8)
C1 0.042(3) 0.029(2) 0.028(2) 0.0033(19) 0.008(2) -0.003(2)
C2 0.036(2) 0.032(2) 0.028(2) 0.0015(19) 0.0084(19) 0.002(2)
C3 0.040(3) 0.034(2) 0.029(2) 0.003(2) 0.009(2) 0.001(2)
C4 0.035(2) 0.036(3) 0.033(2) 0.002(2) 0.010(2) 0.005(2)
C5 0.039(3) 0.048(3) 0.033(3) 0.006(2) 0.006(2) -0.006(2)
C6 0.053(3) 0.038(3) 0.034(3) 0.003(2) -0.003(2) -0.008(3)
C7 0.053(3) 0.045(3) 0.053(4) -0.005(3) 0.006(3) 0.001(3)
C8 0.076(5) 0.055(4) 0.067(5) -0.009(4) 0.006(4) 0.009(4)
C9 0.075(2) 0.073(2) 0.074(2) -0.0007(10) 0.0211(12) 0.0007(10)
C10 0.071(2) 0.068(2) 0.070(2) 0.0011(10) 0.0194(11) -0.0018(10)
C11 0.069(4) 0.050(4) 0.047(3) 0.003(3) 0.000(3) -0.019(3)
C12 0.044(3) 0.031(2) 0.030(2) 0.0046(19) 0.013(2) 0.001(2)
C13 0.041(3) 0.030(2) 0.032(2) 0.004(2) 0.013(2) 0.005(2)
C14 0.039(3) 0.038(3) 0.032(2) 0.007(2) 0.014(2) 0.011(2)
C15 0.032(3) 0.045(3) 0.035(3) 0.006(2) 0.005(2) 0.005(2)
C16 0.047(3) 0.041(3) 0.031(2) 0.003(2) 0.011(2) 0.008(2)
C17 0.038(3) 0.038(3) 0.034(2) 0.003(2) 0.013(2) 0.006(2)
C18 0.041(3) 0.054(4) 0.041(3) 0.002(3) 0.005(2) 0.011(3)
C19 0.045(4) 0.071(5) 0.073(5) 0.002(4) 0.000(3) 0.024(3)
C20 0.064(2) 0.064(2) 0.066(2) -0.0017(10) 0.0198(11) 0.0021(10)
C21 0.056(4) 0.065(4) 0.065(4) -0.024(4) 0.028(3) -0.003(3)
C22 0.045(3) 0.053(3) 0.042(3) -0.005(3) 0.013(2) 0.001(3)
C23 0.057(4) 0.062(4) 0.056(4) 0.015(3) -0.001(3) -0.009(3)
C24 0.060(4) 0.096(6) 0.061(5) 0.022(4) -0.011(4) 0.000(4)
C25 0.075(5) 0.078(5) 0.057(4) 0.038(4) 0.011(4) 0.015(4)
C26 0.074(5) 0.048(4) 0.053(4) 0.019(3) 0.028(4) 0.010(3)
C27 0.050(3) 0.022(2) 0.048(3) 0.012(2) 0.014(2) 0.005(2)
C28 0.049(3) 0.030(3) 0.045(3) 0.005(2) 0.023(2) -0.002(2)
C29 0.066(4) 0.035(3) 0.072(4) 0.009(3) 0.040(4) -0.007(3)
C30 0.071(2) 0.069(2) 0.071(2) 0.0026(10) 0.0230(11) -0.0013(10)
C31 0.070(2) 0.069(2) 0.069(2) 0.0029(10) 0.0224(11) 0.0001(10)
C32 0.070(5) 0.042(3) 0.092(5) 0.001(4) 0.044(4) -0.022(3)
C33 0.053(4) 0.055(4) 0.073(5) -0.001(4) 0.021(3) -0.023(3)
C34 0.053(3) 0.041(3) 0.051(3) 0.000(3) 0.013(3) -0.015(3)
N1 0.042(2) 0.042(3) 0.040(2) 0.010(2) 0.006(2) -0.003(2)
N2 0.045(2) 0.032(2) 0.037(2) 0.0000(18) 0.0136(19) -0.0069(18)
O1 0.040(2) 0.058(3) 0.040(2) 0.0197(19) 0.0000(17) -0.0131(18)
O2 0.041(2) 0.042(2) 0.0338(18) 0.0111(16) 0.0087(16) -0.0074(16)
O3 0.044(2) 0.072(3) 0.068(3) 0.011(3) 0.024(2) -0.004(2)
O4 0.047(2) 0.039(2) 0.045(2) 0.0185(17) 0.0159(18) 0.0085(17)
O5 0.042(2) 0.052(2) 0.060(3) 0.030(2) 0.0122(19) 0.0035(18)
O6 0.094(4) 0.067(3) 0.035(2) 0.001(2) 0.020(2) 0.039(3)
O7 0.0328(17) 0.0340(18) 0.0380(18) -0.0120(15) 0.0127(15) -0.0102(14)

loop_
_atom_type_symbol
_atom_type_description
_atom_type_scat_dispersion_real
_atom_type_scat_dispersion_imag
_atom_type_scat_source
C C 0.0033 0.0016 'International Tables Vol C Tables 4.2.6.8 and 6.1.1.4'
H H 0.0000 0.0000 'International Tables Vol C Tables 4.2.6.8 and 6.1.1.4'
N N 0.0061 0.0033 'International Tables Vol C Tables 4.2.6.8 and 6.1.1.4'
O O 0.0106 0.0060 'International Tables Vol C Tables 4.2.6.8 and 6.1.1.4'
Tb Tb -0.1723 4.1537 'International Tables Vol C Tables 4.2.6.8 and 6.1.1.4'

loop_
_geom_angle_atom_site_label_1
_geom_angle_atom_site_label_2
_geom_angle_atom_site_label_3
_geom_angle
_geom_angle_site_symmetry_1
_geom_angle_site_symmetry_3
O7 Tb1 O7 70.13(14) 3_666 .
O7 Tb1 O5 135.28(13) 3_666 2_656
O7 Tb1 O5 153.76(13) . 2_656
O7 Tb1 O1 85.26(14) 3_666 .
O7 Tb1 O1 108.03(15) . .
O5 Tb1 O1 84.17(17) 2_656 .
O7 Tb1 O2 122.51(13) 3_666 .
O7 Tb1 O2 85.26(13) . .
O5 Tb1 O2 83.78(14) 2_656 .
O1 Tb1 O2 53.60(12) . .
O7 Tb1 O4 82.91(12) 3_666 2_656
O7 Tb1 O4 147.70(12) . 2_656
O5 Tb1 O4 53.15(13) 2_656 2_656
O1 Tb1 O4 86.42(14) . 2_656
O2 Tb1 O4 125.24(13) . 2_656
O7 Tb1 N2 138.76(13) 3_666 .
O7 Tb1 N2 79.36(13) . .
O5 Tb1 N2 75.35(15) 2_656 .
O1 Tb1 N2 131.42(14) . .
O2 Tb1 N2 80.37(13) . .
O4 Tb1 N2 113.05(14) 2_656 .
O7 Tb1 N1 85.69(15) 3_666 .
O7 Tb1 N1 84.99(15) . .
O5 Tb1 N1 90.17(16) 2_656 .
O1 Tb1 N1 160.47(15) . .
O2 Tb1 N1 144.36(14) . .
O4 Tb1 N1 75.31(15) 2_656 .
N2 Tb1 N1 64.15(15) . .
O7 Tb1 C1 105.15(14) 3_666 .
O7 Tb1 C1 97.96(14) . .
O5 Tb1 C1 82.58(16) 2_656 .
O1 Tb1 C1 26.70(13) . .
O2 Tb1 C1 26.92(13) . .
O4 Tb1 C1 106.22(14) 2_656 .
N2 Tb1 C1 105.99(15) . .
N1 Tb1 C1 169.14(15) . .
O7 Tb1 C12 109.40(14) 3_666 2_656
O7 Tb1 C12 165.35(14) . 2_656
O5 Tb1 C12 26.64(14) 2_656 2_656
O1 Tb1 C12 86.35(16) . 2_656
O2 Tb1 C12 106.18(14) . 2_656
O4 Tb1 C12 26.61(13) 2_656 2_656
N2 Tb1 C12 93.34(15) . 2_656
N1 Tb1 C12 80.40(15) . 2_656
C1 Tb1 C12 96.25(15) . 2_656
O7 Tb1 Tb1 35.22(9) 3_666 3_666
O7 Tb1 Tb1 34.91(8) . 3_666
O5 Tb1 Tb1 169.25(10) 2_656 3_666
O1 Tb1 Tb1 98.02(11) . 3_666
O2 Tb1 Tb1 106.04(10) . 3_666
O4 Tb1 Tb1 116.32(8) 2_656 3_666
N2 Tb1 Tb1 110.14(10) . 3_666
N1 Tb1 Tb1 84.30(11) . 3_666
C1 Tb1 Tb1 104.12(10) . 3_666
C12 Tb1 Tb1 142.70(11) 2_656 3_666
O1 C1 O2 121.7(5) . .
O1 C1 C2 119.1(4) . .
O2 C1 C2 119.2(5) . .
O1 C1 Tb1 59.6(3) . .
O2 C1 Tb1 62.1(3) . .
C2 C1 Tb1 178.4(4) . .
C3 C2 C4 119.1(5) . .
C3 C2 C1 118.1(4) . .
C4 C2 C1 122.8(5) . .
C13 C3 C2 121.4(5) . .
C13 C3 H3 119.3 . .
C2 C3 H3 119.3 . .
C15 C4 C2 119.4(5) . .
C15 C4 C5 115.3(5) . .
C2 C4 C5 125.3(5) . .
O3 C5 C6 123.2(6) . .
O3 C5 C4 118.4(5) . .
C6 C5 C4 118.1(5) . .
C7 C6 C11 119.8(6) . .
C7 C6 C5 122.4(5) . .
C11 C6 C5 117.9(6) . .
C6 C7 C8 120.3(7) . .
C6 C7 H7 119.8 . .
C8 C7 H7 119.8 . .
C9 C8 C7 119.9(8) . .
C9 C8 H8 120.1 . .
C7 C8 H8 120.1 . .
C8 C9 C10 121.2(9) . .
C8 C9 H9 119.4 . .
C10 C9 H9 119.4 . .
C9 C10 C11 120.6(8) . .
C9 C10 H10 119.7 . .
C11 C10 H10 119.7 . .
C6 C11 C10 118.2(7) . .
C6 C11 H11 120.9 . .
C10 C11 H11 120.9 . .
O4 C12 O5 122.0(5) . .
O4 C12 C13 121.1(5) . .
O5 C12 C13 116.8(4) . .
O4 C12 Tb1 63.8(3) . 2_646
O5 C12 Tb1 58.5(3) . 2_646
C13 C12 Tb1 169.6(4) . 2_646
C3 C13 C14 119.7(5) . .
C3 C13 C12 118.5(5) . .
C14 C13 C12 121.6(4) . .
C15 C14 C13 119.2(5) . .
C15 C14 C16 115.9(5) . .
C13 C14 C16 124.8(5) . .
C14 C15 C4 121.0(5) . .
C14 C15 H15 119.5 . .
C4 C15 H15 119.5 . .
O6 C16 C17 122.7(5) . .
O6 C16 C14 119.7(5) . .
C17 C16 C14 117.4(4) . .
C22 C17 C18 119.4(5) . .
C22 C17 C16 121.4(5) . .
C18 C17 C16 119.2(5) . .
C19 C18 C17 119.5(6) . .
C19 C18 H18 120.2 . .
C17 C18 H18 120.2 . .
C20 C19 C18 120.3(7) . .
C20 C19 H19 119.9 . .
C18 C19 H19 119.9 . .
C19 C20 C21 121.1(7) . .
C19 C20 H20 119.4 . .
C21 C20 H20 119.4 . .
C22 C21 C20 119.6(7) . .
C22 C21 H21 120.2 . .
C20 C21 H21 120.2 . .
C21 C22 C17 120.0(6) . .
C21 C22 H22 120.0 . .
C17 C22 H22 120.0 . .
N1 C23 C24 123.3(7) . .
N1 C23 H23 118.3 . .
C24 C23 H23 118.3 . .
C25 C24 C23 118.6(7) . .
C25 C24 H24 120.7 . .
C23 C24 H24 120.7 . .
C24 C25 C26 120.3(7) . .
C24 C25 H25 119.8 . .
C26 C25 H25 119.8 . .
C25 C26 C27 118.1(6) . .
C25 C26 C31 123.9(7) . .
C27 C26 C31 118.0(7) . .
N1 C27 C26 121.8(6) . .
N1 C27 C28 117.3(5) . .
C26 C27 C28 120.7(5) . .
N2 C28 C29 121.7(6) . .
N2 C28 C27 119.4(5) . .
C29 C28 C27 118.9(5) . .
C32 C29 C28 117.3(6) . .
C32 C29 C30 123.9(6) . .
C28 C29 C30 118.7(7) . .
C31 C30 C29 122.1(8) . .
C31 C30 H30 118.9 . .
C29 C30 H30 118.9 . .
C30 C31 C26 121.5(8) . .
C30 C31 H31 119.2 . .
C26 C31 H31 119.2 . .
C33 C32 C29 120.4(6) . .
C33 C32 H32 119.8 . .
C29 C32 H32 119.8 . .
C32 C33 C34 119.0(7) . .
C32 C33 H33 120.5 . .
C34 C33 H33 120.5 . .
N2 C34 C33 122.7(6) . .
N2 C34 H34 118.6 . .
C33 C34 H34 118.6 . .
C23 N1 C27 117.8(5) . .
C23 N1 Tb1 122.6(4) . .
C27 N1 Tb1 119.6(4) . .
C34 N2 C28 118.8(5) . .
C34 N2 Tb1 121.5(4) . .
C28 N2 Tb1 119.4(4) . .
C1 O1 Tb1 93.7(3) . .
C1 O2 Tb1 90.9(3) . .
C12 O4 Tb1 89.6(3) . 2_646
C12 O5 Tb1 94.9(3) . 2_646
Tb1 O7 Tb1 109.87(14) 3_666 .

loop_
_geom_bond_atom_site_label_1
_geom_bond_atom_site_label_2
_geom_bond_distance
_geom_bond_site_symmetry_2
Tb1 O7 2.252(3) 3_666
Tb1 O7 2.270(3) .
Tb1 O5 2.400(4) 2_656
Tb1 O1 2.411(4) .
Tb1 O2 2.465(4) .
Tb1 O4 2.517(4) 2_656
Tb1 N2 2.560(4) .
Tb1 N1 2.574(4) .
C1 O1 1.255(6) .
C1 O2 1.263(6) .
C1 C2 1.496(7) .
C2 C3 1.391(7) .
C2 C4 1.398(7) .
C3 C13 1.385(7) .
C3 H3 0.9300 .
C4 C15 1.395(7) .
C4 C5 1.527(7) .
C5 O3 1.212(7) .
C5 C6 1.498(8) .
C6 C7 1.384(9) .
C6 C11 1.392(9) .
C7 C8 1.395(10) .
C7 H7 0.9300 .
C8 C9 1.352(12) .
C8 H8 0.9300 .
C9 C10 1.354(12) .
C9 H9 0.9300 .
C10 C11 1.420(11) .
C10 H10 0.9300 .
C11 H11 0.9300 .
C12 O4 1.256(6) .
C12 O5 1.262(7) .
C12 C13 1.506(7) .
C12 Tb1 2.804(5) 2_646
C13 C14 1.394(8) .
C14 C15 1.393(8) .
C14 C16 1.509(7) .
C15 H15 0.9300 .
C16 O6 1.220(7) .
C16 C17 1.480(7) .
C17 C22 1.395(8) .
C17 C18 1.396(8) .
C18 C19 1.382(9) .
C18 H18 0.9300 .
C19 C20 1.357(11) .
C19 H19 0.9300 .
C20 C21 1.382(11) .
C20 H20 0.9300 .
C21 C22 1.371(9) .
C21 H21 0.9300 .
C22 H22 0.9300 .
C23 N1 1.318(8) .
C23 C24 1.405(10) .
C23 H23 0.9300 .
C24 C25 1.352(12) .
C24 H24 0.9300 .
C25 C26 1.387(11) .
C25 H25 0.9300 .
C26 C27 1.400(8) .
C26 C31 1.448(11) .
C27 N1 1.370(7) .
C27 C28 1.432(8) .
C28 N2 1.357(7) .
C28 C29 1.419(8) .
C29 C32 1.398(11) .
C29 C30 1.424(10) .
C30 C31 1.317(11) .
C30 H30 0.9300 .
C31 H31 0.9300 .
C32 C33 1.353(11) .
C32 H32 0.9300 .
C33 C34 1.404(8) .
C33 H33 0.9300 .
C34 N2 1.323(8) .
C34 H34 0.9300 .
O4 Tb1 2.517(4) 2_646
O5 Tb1 2.400(4) 2_646
O7 Tb1 2.252(3) 3_666

loop_
_geom_torsion_atom_site_label_1
_geom_torsion_atom_site_label_2
_geom_torsion_atom_site_label_3
_geom_torsion_atom_site_label_4
_geom_torsion
_geom_torsion_site_symmetry_1
_geom_torsion_site_symmetry_4
O7 Tb1 C1 O1 -43.2(4) 3_666 .
O7 Tb1 C1 O1 -114.7(3) . .
O5 Tb1 C1 O1 91.8(4) 2_656 .
O2 Tb1 C1 O1 -177.3(5) . .
O4 Tb1 C1 O1 43.7(4) 2_656 .
N2 Tb1 C1 O1 164.2(3) . .
N1 Tb1 C1 O1 140.2(8) . .
C12 Tb1 C1 O1 68.9(4) 2_656 .
Tb1 Tb1 C1 O1 -79.6(3) 3_666 .
O7 Tb1 C1 O2 134.1(3) 3_666 .
O7 Tb1 C1 O2 62.7(3) . .
O5 Tb1 C1 O2 -90.9(3) 2_656 .
O1 Tb1 C1 O2 177.3(5) . .
O4 Tb1 C1 O2 -139.0(3) 2_656 .
N2 Tb1 C1 O2 -18.5(3) . .
N1 Tb1 C1 O2 -42.4(10) . .
C12 Tb1 C1 O2 -113.8(3) 2_656 .
Tb1 Tb1 C1 O2 97.7(3) 3_666 .
O1 C1 C2 C3 14.8(7) . .
O2 C1 C2 C3 -163.6(5) . .
O1 C1 C2 C4 -166.1(5) . .
O2 C1 C2 C4 15.5(8) . .
C4 C2 C3 C13 -2.8(8) . .
C1 C2 C3 C13 176.3(5) . .
C3 C2 C4 C15 3.4(8) . .
C1 C2 C4 C15 -175.7(5) . .
C3 C2 C4 C5 -174.8(5) . .
C1 C2 C4 C5 6.1(8) . .
C15 C4 C5 O3 61.5(7) . .
C2 C4 C5 O3 -120.2(6) . .
C15 C4 C5 C6 -113.0(6) . .
C2 C4 C5 C6 65.2(7) . .
O3 C5 C6 C7 -167.0(6) . .
C4 C5 C6 C7 7.3(8) . .
O3 C5 C6 C11 11.9(9) . .
C4 C5 C6 C11 -173.8(5) . .
C11 C6 C7 C8 0.6(9) . .
C5 C6 C7 C8 179.5(6) . .
C6 C7 C8 C9 0.8(11) . .
C7 C8 C9 C10 -1.7(13) . .
C8 C9 C10 C11 1.1(14) . .
C7 C6 C11 C10 -1.1(9) . .
C5 C6 C11 C10 180.0(6) . .
C9 C10 C11 C6 0.2(11) . .
C2 C3 C13 C14 -0.3(8) . .
C2 C3 C13 C12 174.1(5) . .
O4 C12 C13 C3 161.0(5) . .
O5 C12 C13 C3 -22.7(7) . .
Tb1 C12 C13 C3 -83(2) 2_646 .
O4 C12 C13 C14 -24.7(8) . .
O5 C12 C13 C14 151.6(5) . .
Tb1 C12 C13 C14 91(2) 2_646 .
C3 C13 C14 C15 2.9(8) . .
C12 C13 C14 C15 -171.3(5) . .
C3 C13 C14 C16 179.6(5) . .
C12 C13 C14 C16 5.4(8) . .
C13 C14 C15 C4 -2.4(8) . .
C16 C14 C15 C4 -179.4(5) . .
C2 C4 C15 C14 -0.8(8) . .
C5 C4 C15 C14 177.6(5) . .
C15 C14 C16 O6 82.6(7) . .
C13 C14 C16 O6 -94.2(8) . .
C15 C14 C16 C17 -91.9(6) . .
C13 C14 C16 C17 91.3(7) . .
O6 C16 C17 C22 176.7(6) . .
C14 C16 C17 C22 -9.0(8) . .
O6 C16 C17 C18 -4.3(9) . .
C14 C16 C17 C18 170.0(5) . .
C22 C17 C18 C19 -1.6(10) . .
C16 C17 C18 C19 179.4(6) . .
C17 C18 C19 C20 0.7(12) . .
C18 C19 C20 C21 1.1(13) . .
C19 C20 C21 C22 -2.1(12) . .
C20 C21 C22 C17 1.1(11) . .
C18 C17 C22 C21 0.6(9) . .
C16 C17 C22 C21 179.7(6) . .
N1 C23 C24 C25 0.2(14) . .
C23 C24 C25 C26 0.3(14) . .
C24 C25 C26 C27 1.1(13) . .
C24 C25 C26 C31 -176.7(9) . .
C25 C26 C27 N1 -3.2(10) . .
C31 C26 C27 N1 174.7(6) . .
C25 C26 C27 C28 -177.8(7) . .
C31 C26 C27 C28 0.2(10) . .
N1 C27 C28 N2 4.3(8) . .
C26 C27 C28 N2 179.1(6) . .
N1 C27 C28 C29 -175.7(5) . .
C26 C27 C28 C29 -0.8(9) . .
N2 C28 C29 C32 0.3(9) . .
C27 C28 C29 C32 -179.8(6) . .
N2 C28 C29 C30 -178.8(6) . .
C27 C28 C29 C30 1.2(9) . .
C32 C29 C30 C31 -179.9(8) . .
C28 C29 C30 C31 -0.9(11) . .
C29 C30 C31 C26 0.2(13) . .
C25 C26 C31 C30 178.0(8) . .
C27 C26 C31 C30 0.2(11) . .
C28 C29 C32 C33 0.3(11) . .
C30 C29 C32 C33 179.3(7) . .
C29 C32 C33 C34 -0.6(12) . .
C32 C33 C34 N2 0.4(11) . .
C24 C23 N1 C27 -2.2(11) . .
C24 C23 N1 Tb1 176.4(7) . .
C26 C27 N1 C23 3.7(9) . .
C28 C27 N1 C23 178.4(6) . .
C26 C27 N1 Tb1 -175.0(5) . .
C28 C27 N1 Tb1 -0.2(7) . .
O7 Tb1 N1 C23 28.4(6) 3_666 .
O7 Tb1 N1 C23 98.8(6) . .
O5 Tb1 N1 C23 -107.0(6) 2_656 .
O1 Tb1 N1 C23 -34.2(8) . .
O2 Tb1 N1 C23 173.5(5) . .
O4 Tb1 N1 C23 -55.4(6) 2_656 .
N2 Tb1 N1 C23 179.4(6) . .
C1 Tb1 N1 C23 -154.9(8) . .
C12 Tb1 N1 C23 -82.1(6) 2_656 .
Tb1 Tb1 N1 C23 63.8(6) 3_666 .
O7 Tb1 N1 C27 -152.9(4) 3_666 .
O7 Tb1 N1 C27 -82.6(4) . .
O5 Tb1 N1 C27 71.6(4) 2_656 .
O1 Tb1 N1 C27 144.4(5) . .
O2 Tb1 N1 C27 -7.9(6) . .
O4 Tb1 N1 C27 123.3(4) 2_656 .
N2 Tb1 N1 C27 -2.0(4) . .
C1 Tb1 N1 C27 23.7(11) . .
C12 Tb1 N1 C27 96.5(4) 2_656 .
Tb1 Tb1 N1 C27 -117.6(4) 3_666 .
C33 C34 N2 C28 0.1(9) . .
C33 C34 N2 Tb1 -173.9(5) . .
C29 C28 N2 C34 -0.5(8) . .
C27 C28 N2 C34 179.6(5) . .
C29 C28 N2 Tb1 173.7(4) . .
C27 C28 N2 Tb1 -6.3(7) . .
O7 Tb1 N2 C34 -134.6(4) 3_666 .
O7 Tb1 N2 C34 -92.2(5) . .
O5 Tb1 N2 C34 80.7(5) 2_656 .
O1 Tb1 N2 C34 12.5(5) . .
O2 Tb1 N2 C34 -5.3(4) . .
O4 Tb1 N2 C34 119.0(5) 2_656 .
N1 Tb1 N2 C34 178.2(5) . .
C1 Tb1 N2 C34 3.1(5) . .
C12 Tb1 N2 C34 100.6(5) 2_656 .
Tb1 Tb1 N2 C34 -109.0(4) 3_666 .
O7 Tb1 N2 C28 51.4(5) 3_666 .
O7 Tb1 N2 C28 93.8(4) . .
O5 Tb1 N2 C28 -93.2(4) 2_656 .
O1 Tb1 N2 C28 -161.5(4) . .
O2 Tb1 N2 C28 -179.3(4) . .
O4 Tb1 N2 C28 -54.9(4) 2_656 .
N1 Tb1 N2 C28 4.2(4) . .
C1 Tb1 N2 C28 -170.9(4) . .
C12 Tb1 N2 C28 -73.4(4) 2_656 .
Tb1 Tb1 N2 C28 77.1(4) 3_666 .
O2 C1 O1 Tb1 -2.8(6) . .
C2 C1 O1 Tb1 178.8(4) . .
O7 Tb1 O1 C1 138.5(3) 3_666 .
O7 Tb1 O1 C1 71.1(4) . .
O5 Tb1 O1 C1 -85.1(3) 2_656 .
O2 Tb1 O1 C1 1.5(3) . .
O4 Tb1 O1 C1 -138.4(3) 2_656 .
N2 Tb1 O1 C1 -20.5(4) . .
N1 Tb1 O1 C1 -158.9(4) . .
C12 Tb1 O1 C1 -111.7(3) 2_656 .
Tb1 Tb1 O1 C1 105.5(3) 3_666 .
O1 C1 O2 Tb1 2.7(5) . .
C2 C1 O2 Tb1 -178.9(4) . .
O7 Tb1 O2 C1 -55.2(3) 3_666 .
O7 Tb1 O2 C1 -118.0(3) . .
O5 Tb1 O2 C1 85.8(3) 2_656 .
O1 Tb1 O2 C1 -1.5(3) . .
O4 Tb1 O2 C1 50.5(4) 2_656 .
N2 Tb1 O2 C1 162.0(3) . .
N1 Tb1 O2 C1 167.4(3) . .
C12 Tb1 O2 C1 71.3(3) 2_656 .
Tb1 Tb1 O2 C1 -89.7(3) 3_666 .
O5 C12 O4 Tb1 -6.5(5) . 2_646
C13 C12 O4 Tb1 169.6(4) . 2_646
O4 C12 O5 Tb1 6.8(6) . 2_646
C13 C12 O5 Tb1 -169.4(4) . 2_646
O7 Tb1 O7 Tb1 0.0 3_666 3_666
O5 Tb1 O7 Tb1 -167.4(3) 2_656 3_666
O1 Tb1 O7 Tb1 77.88(17) . 3_666
O2 Tb1 O7 Tb1 127.11(16) . 3_666
O4 Tb1 O7 Tb1 -35.2(3) 2_656 3_666
N2 Tb1 O7 Tb1 -151.82(18) . 3_666
N1 Tb1 O7 Tb1 -87.22(17) . 3_666
C1 Tb1 O7 Tb1 103.30(17) . 3_666
C12 Tb1 O7 Tb1 -90.8(5) 2_656 3_666
